data_2230156
loop_
_publ_author_name
'Ko, Young Kwan'
'Ryu, Jae Wook'
'Koo, Dong Wan'
'Woo, Jae Choon'
'Kim, Chong-Hyeak'

_publ_section_title
;
 (<i>S</i>)-[5-Methyl-3-(3-methylthiophen-2-yl)-4,5-dihydroisoxazol-5-yl]methanol
;
_journal_coeditor_code TK2733
_journal_issue 5
_journal_name_full 'Acta Crystallographica Section E'
_journal_page_first o1040
_journal_paper_doi 10.1107/S1600536811011639
_journal_volume 67
_journal_year 2011
_chemical_formula_iupac 'C10 H13 N O2 S'
_chemical_formula_moiety 'C10 H13 N O2 S'
_chemical_formula_sum 'C10 H13 N O2 S'
_chemical_formula_weight 211.27
_chemical_name_systematic
;
(<i>S</i>)-[5-Methyl-3-(3-methylthiophen-2-yl)-4,5-dihydroisoxazol-5-yl]methanol
;
_space_group_IT_number 19
_symmetry_cell_setting orthorhombic
_symmetry_space_group_name_Hall 'P 2ac 2ab'
_symmetry_space_group_name_H-M 'P 21 21 21'
_atom_sites_solution_hydrogens geom
_atom_sites_solution_primary direct
_atom_sites_solution_secondary difmap
_cell_angle_alpha 90.00
_cell_angle_beta 90.00
_cell_angle_gamma 90.00
_cell_formula_units_Z 4
_cell_length_a 7.3672(9)
_cell_length_b 8.8534(11)
_cell_length_c 16.0632(19)
_cell_measurement_reflns_used 4205
_cell_measurement_temperature 296(2)
_cell_measurement_theta_max 26.11
_cell_measurement_theta_min 2.54
_cell_volume 1047.7(2)
_computing_cell_refinement 'SAINT (Bruker, 2009)'
_computing_data_collection 'APEX2 (Bruker, 2009)'
_computing_data_reduction 'SAINT (Bruker, 2009)'
_computing_molecular_graphics 'XP in SHELXTL (Sheldrick, 2008)'
_computing_publication_material 'SHELXL97 (Sheldrick, 2008)'
_computing_structure_refinement 'SHELXL97 (Sheldrick, 2008)'
_computing_structure_solution 'SHELXS97 (Sheldrick, 2008)'
_diffrn_ambient_temperature 296(2)
_diffrn_measured_fraction_theta_full 0.995
_diffrn_measured_fraction_theta_max 0.995
_diffrn_measurement_device_type 'Bruker APEXII CCD'
_diffrn_measurement_method '\f and \w scans'
_diffrn_radiation_monochromator graphite
_diffrn_radiation_source 'fine-focus sealed tube'
_diffrn_radiation_type MoK\a
_diffrn_radiation_wavelength 0.71073
_diffrn_reflns_av_R_equivalents 0.0250
_diffrn_reflns_av_sigmaI/netI 0.0285
_diffrn_reflns_limit_h_max 9
_diffrn_reflns_limit_h_min -6
_diffrn_reflns_limit_k_max 11
_diffrn_reflns_limit_k_min -11
_diffrn_reflns_limit_l_max 21
_diffrn_reflns_limit_l_min -21
_diffrn_reflns_number 11038
_diffrn_reflns_theta_full 28.40
_diffrn_reflns_theta_max 28.40
_diffrn_reflns_theta_min 2.54
_diffrn_standards_number 0
_exptl_absorpt_coefficient_mu 0.282
_exptl_absorpt_correction_T_max 0.9696
_exptl_absorpt_correction_T_min 0.8978
_exptl_absorpt_correction_type multi-scan
_exptl_absorpt_process_details '(SADABS; Sheldrick, 1996)'
_exptl_crystal_colour silver
_exptl_crystal_density_diffrn 1.339
_exptl_crystal_density_method 'not measured'
_exptl_crystal_description block
_exptl_crystal_F_000 448
_exptl_crystal_size_max 0.39
_exptl_crystal_size_mid 0.20
_exptl_crystal_size_min 0.11
_refine_diff_density_max 0.468
_refine_diff_density_min -0.357
_refine_ls_abs_structure_details 'Flack (1983), 1087 Friedel pairs'
_refine_ls_abs_structure_Flack 0.02(14)
_refine_ls_extinction_method none
_refine_ls_goodness_of_fit_ref 1.079
_refine_ls_hydrogen_treatment constr
_refine_ls_matrix_type full
_refine_ls_number_parameters 127
_refine_ls_number_reflns 2619
_refine_ls_number_restraints 0
_refine_ls_restrained_S_all 1.079
_refine_ls_R_factor_all 0.0593
_refine_ls_R_factor_gt 0.0466
_refine_ls_shift/su_max 0.000
_refine_ls_shift/su_mean 0.000
_refine_ls_structure_factor_coef Fsqd
_refine_ls_weighting_details 'calc w=1/[\s^2^(Fo^2^)+(0.0860P)^2^+0.1644P] where P=(Fo^2^+2Fc^2^)/3'
_refine_ls_weighting_scheme calc
_refine_ls_wR_factor_gt 0.1385
_refine_ls_wR_factor_ref 0.1489
_reflns_number_gt 2096
_reflns_number_total 2619
_reflns_threshold_expression I>2\s(I)
_cod_data_source_file tk2733.cif
_cod_data_source_block I
_cod_database_code 2230156
_cod_database_fobs_code 2230156

loop_
_symmetry_equiv_pos_as_xyz
'x, y, z'
'-x+1/2, -y, z+1/2'
'-x, y+1/2, -z+1/2'
'x+1/2, -y+1/2, -z'

loop_
_atom_site_type_symbol
_atom_site_label
_atom_site_fract_x
_atom_site_fract_y
_atom_site_fract_z
_atom_site_U_iso_or_equiv
_atom_site_adp_type
_atom_site_calc_flag
_atom_site_refinement_flags
_atom_site_occupancy
_atom_site_disorder_assembly
_atom_site_disorder_group
S S1 -0.00757(12) 0.90745(7) 0.64150(4) 0.0503(2) Uani d . 1 . .
C C2 -0.0074(4) 0.8815(3) 0.53306(13) 0.0390(4) Uani d . 1 . .
C C3 -0.0070(5) 0.7321(3) 0.51314(15) 0.0446(5) Uani d . 1 . .
C C4 -0.0075(4) 0.6395(3) 0.58618(17) 0.0525(6) Uani d . 1 . .
H H4A -0.0080 0.5345 0.5841 0.063 Uiso calc R 1 . .
C C5 -0.0071(5) 0.7169(3) 0.65749(17) 0.0568(6) Uani d . 1 . .
H H5 -0.0067 0.6721 0.7099 0.068 Uiso calc R 1 . .
C C6 -0.0104(4) 1.0139(2) 0.47984(12) 0.0368(4) Uani d . 1 . .
N N7 -0.0045(4) 1.1462(2) 0.51234(11) 0.0448(4) Uani d . 1 . .
O O8 -0.0178(4) 1.25711(18) 0.45051(10) 0.0490(5) Uani d . 1 . .
C C9 -0.0104(4) 1.1857(3) 0.36792(13) 0.0405(5) Uani d . 1 . .
C C10 -0.0244(4) 1.0174(3) 0.38670(13) 0.0423(6) Uani d . 1 . .
H H10A -0.1394 0.9763 0.3679 0.051 Uiso calc R 1 . .
H H10B 0.0740 0.9615 0.3610 0.051 Uiso calc R 1 . .
C C11 0.1691(4) 1.2299(4) 0.3280(2) 0.0630(9) Uani d . 1 . .
H H11A 0.1707 1.3369 0.3182 0.094 Uiso calc R 1 . .
H H11B 0.1828 1.1774 0.2760 0.094 Uiso calc R 1 . .
H H11C 0.2672 1.2033 0.3645 0.094 Uiso calc R 1 . .
C C12 -0.1672(4) 1.2500(4) 0.31872(17) 0.0452(6) Uani d . 1 . .
H H12A -0.1627 1.3593 0.3219 0.054 Uiso calc R 1 . .
H H12B -0.1527 1.2219 0.2607 0.054 Uiso calc R 1 . .
O O13 -0.3406(2) 1.2007(2) 0.34646(11) 0.0489(5) Uani d . 1 . .
H H13 -0.3554 1.2261 0.3951 0.073 Uiso calc R 1 . .
C C14 -0.0073(5) 0.6707(3) 0.42966(17) 0.0507(6) Uani d . 1 . .
H H14A -0.0080 0.7518 0.3900 0.076 Uiso calc R 1 . .
H H14B -0.1134 0.6093 0.4220 0.076 Uiso calc R 1 . .
H H14C 0.0994 0.6101 0.4216 0.076 Uiso calc R 1 . .

loop_
_atom_site_aniso_label
_atom_site_aniso_U_11
_atom_site_aniso_U_22
_atom_site_aniso_U_33
_atom_site_aniso_U_12
_atom_site_aniso_U_13
_atom_site_aniso_U_23
S1 0.0500(4) 0.0629(4) 0.0381(3) 0.0022(4) -0.0002(4) 0.0035(2)
C2 0.0289(10) 0.0484(11) 0.0399(9) 0.0021(13) -0.0002(12) 0.0035(8)
C3 0.0314(11) 0.0483(12) 0.0540(13) 0.0039(14) 0.0010(14) 0.0021(9)
C4 0.0406(12) 0.0495(13) 0.0673(16) 0.0052(15) -0.0003(17) 0.0198(11)
C5 0.0458(13) 0.0715(17) 0.0529(13) 0.0036(18) 0.0057(16) 0.0222(12)
C6 0.0320(10) 0.0401(10) 0.0383(10) -0.0011(13) -0.0029(12) -0.0017(8)
N7 0.0555(12) 0.0430(9) 0.0361(8) 0.0010(14) -0.0045(13) 0.0004(7)
O8 0.0711(14) 0.0379(8) 0.0380(8) 0.0026(11) -0.0086(11) -0.0009(6)
C9 0.0412(11) 0.0465(11) 0.0340(9) -0.0041(14) -0.0004(13) 0.0005(8)
C10 0.0525(15) 0.0389(10) 0.0355(9) 0.0021(12) -0.0024(12) -0.0035(8)
C11 0.0416(15) 0.079(2) 0.069(2) -0.0069(16) 0.0063(15) 0.0075(18)
C12 0.0408(14) 0.0556(15) 0.0391(12) 0.0012(13) 0.0003(12) 0.0045(11)
O13 0.0397(9) 0.0606(11) 0.0462(10) -0.0008(9) 0.0025(8) -0.0063(9)
C14 0.0455(12) 0.0429(12) 0.0637(14) 0.0026(15) 0.0004(16) 0.0016(10)

loop_
_atom_type_symbol
_atom_type_description
_atom_type_scat_dispersion_real
_atom_type_scat_dispersion_imag
_atom_type_scat_source
C C 0.0033 0.0016 'International Tables Vol C Tables 4.2.6.8 and 6.1.1.4'
H H 0.0000 0.0000 'International Tables Vol C Tables 4.2.6.8 and 6.1.1.4'
N N 0.0061 0.0033 'International Tables Vol C Tables 4.2.6.8 and 6.1.1.4'
O O 0.0106 0.0060 'International Tables Vol C Tables 4.2.6.8 and 6.1.1.4'
S S 0.1246 0.1234 'International Tables Vol C Tables 4.2.6.8 and 6.1.1.4'

loop_
_geom_angle_atom_site_label_1
_geom_angle_atom_site_label_2
_geom_angle_atom_site_label_3
_geom_angle_site_symmetry_1
_geom_angle_site_symmetry_3
_geom_angle
_geom_angle_publ_flag
C5 S1 C2 . . 91.14(12) ?
C3 C2 C6 . . 130.3(2) ?
C3 C2 S1 . . 111.12(17) ?
C6 C2 S1 . . 118.57(17) ?
C2 C3 C4 . . 111.4(2) ?
C2 C3 C14 . . 125.7(2) ?
C4 C3 C14 . . 123.0(2) ?
C5 C4 C3 . . 114.1(2) ?
C5 C4 H4A . . 122.9 ?
C3 C4 H4A . . 122.9 ?
C4 C5 S1 . . 112.24(19) ?
C4 C5 H5 . . 123.9 ?
S1 C5 H5 . . 123.9 ?
N7 C6 C2 . . 119.83(19) ?
N7 C6 C10 . . 112.94(18) ?
C2 C6 C10 . . 127.22(19) ?
C6 N7 O8 . . 110.42(17) ?
N7 O8 C9 . . 109.65(16) ?
O8 C9 C12 . . 106.4(2) ?
O8 C9 C11 . . 107.6(2) ?
C12 C9 C11 . . 110.33(19) ?
O8 C9 C10 . . 103.84(16) ?
C12 C9 C10 . . 114.8(2) ?
C11 C9 C10 . . 113.2(3) ?
C6 C10 C9 . . 102.27(17) ?
C6 C10 H10A . . 111.3 ?
C9 C10 H10A . . 111.3 ?
C6 C10 H10B . . 111.3 ?
C9 C10 H10B . . 111.3 ?
H10A C10 H10B . . 109.2 ?
C9 C11 H11A . . 109.5 ?
C9 C11 H11B . . 109.5 ?
H11A C11 H11B . . 109.5 ?
C9 C11 H11C . . 109.5 ?
H11A C11 H11C . . 109.5 ?
H11B C11 H11C . . 109.5 ?
O13 C12 C9 . . 114.0(2) ?
O13 C12 H12A . . 108.7 ?
C9 C12 H12A . . 108.7 ?
O13 C12 H12B . . 108.7 ?
C9 C12 H12B . . 108.7 ?
H12A C12 H12B . . 107.6 ?
C12 O13 H13 . . 109.5 ?
C3 C14 H14A . . 109.5 ?
C3 C14 H14B . . 109.5 ?
H14A C14 H14B . . 109.5 ?
C3 C14 H14C . . 109.5 ?
H14A C14 H14C . . 109.5 ?
H14B C14 H14C . . 109.5 ?

loop_
_geom_bond_atom_site_label_1
_geom_bond_atom_site_label_2
_geom_bond_site_symmetry_2
_geom_bond_distance
_geom_bond_publ_flag
S1 C5 . 1.706(3) ?
S1 C2 . 1.757(2) ?
C2 C3 . 1.361(3) ?
C2 C6 . 1.451(3) ?
C3 C4 . 1.431(3) ?
C3 C14 . 1.447(3) ?
C4 C5 . 1.335(4) ?
C4 H4A . 0.9300 ?
C5 H5 . 0.9300 ?
C6 N7 . 1.283(3) ?
C6 C10 . 1.500(3) ?
N7 O8 . 1.400(2) ?
O8 C9 . 1.470(3) ?
C9 C12 . 1.511(4) ?
C9 C11 . 1.522(4) ?
C9 C10 . 1.524(3) ?
C10 H10A . 0.9700 ?
C10 H10B . 0.9700 ?
C11 H11A . 0.9600 ?
C11 H11B . 0.9600 ?
C11 H11C . 0.9600 ?
C12 O13 . 1.422(3) ?
C12 H12A . 0.9700 ?
C12 H12B . 0.9700 ?
O13 H13 . 0.8200 ?
C14 H14A . 0.9600 ?
C14 H14B . 0.9600 ?
C14 H14C . 0.9600 ?

loop_
_geom_hbond_atom_site_label_D
_geom_hbond_atom_site_label_H
_geom_hbond_atom_site_label_A
_geom_hbond_site_symmetry_A
_geom_hbond_distance_DH
_geom_hbond_distance_HA
_geom_hbond_distance_DA
_geom_hbond_angle_DHA
_geom_hbond_publ_flag
O13 H13 N7 4_476 0.82 2.17 2.905(3) 150 y

loop_
_geom_torsion_atom_site_label_1
_geom_torsion_atom_site_label_2
_geom_torsion_atom_site_label_3
_geom_torsion_atom_site_label_4
_geom_torsion_site_symmetry_1
_geom_torsion_site_symmetry_2
_geom_torsion_site_symmetry_3
_geom_torsion_site_symmetry_4
_geom_torsion
_geom_torsion_publ_flag
C5 S1 C2 C3 . . . . 0.0(3) ?
C5 S1 C2 C6 . . . . 179.1(2) ?
C6 C2 C3 C4 . . . . -178.8(3) ?
S1 C2 C3 C4 . . . . 0.2(4) ?
C6 C2 C3 C14 . . . . 0.8(6) ?
S1 C2 C3 C14 . . . . 179.8(3) ?
C2 C3 C4 C5 . . . . -0.4(4) ?
C14 C3 C4 C5 . . . . -180.0(3) ?
C3 C4 C5 S1 . . . . 0.4(4) ?
C2 S1 C5 C4 . . . . -0.2(3) ?
C3 C2 C6 N7 . . . . -177.8(4) ?
S1 C2 C6 N7 . . . . 3.3(4) ?
C3 C2 C6 C10 . . . . 3.7(5) ?
S1 C2 C6 C10 . . . . -175.2(3) ?
C2 C6 N7 O8 . . . . -177.1(3) ?
C10 C6 N7 O8 . . . . 1.6(4) ?
C6 N7 O8 C9 . . . . -7.3(3) ?
N7 O8 C9 C12 . . . . 131.1(2) ?
N7 O8 C9 C11 . . . . -110.7(3) ?
N7 O8 C9 C10 . . . . 9.5(3) ?
N7 C6 C10 C9 . . . . 4.4(4) ?
C2 C6 C10 C9 . . . . -177.1(3) ?
O8 C9 C10 C6 . . . . -8.0(3) ?
C12 C9 C10 C6 . . . . -123.7(2) ?
C11 C9 C10 C6 . . . . 108.3(3) ?
O8 C9 C12 O13 . . . . -70.1(3) ?
C11 C9 C12 O13 . . . . 173.5(3) ?
C10 C9 C12 O13 . . . . 44.2(3) ?

loop_
_cod_related_entry_id
_cod_related_entry_database
_cod_related_entry_code
1 ChemSpider 30656672
